data_2104078
loop_
_publ_author_name
'van der Lee, A.'
'Rolland, M.'
'Marat, X.'
'Virieux, D.'
'Volle, J.-N.'
'Pirat, J.-L.'

_publ_section_title
;
 Structure-directing weak phosphoryl
 <i>X</i>H&#x00B7;&#x00B7;&#x00B7;O=P (<i>X</i> = C, N) hydrogen bonds
 in cyclic oxazaphospholidines and oxazaphosphinanes
;
_journal_coeditor_code GP5020
_journal_issue 2
_journal_name_full 'Acta Crystallographica Section B'
_journal_page_first 196
_journal_page_last 205
_journal_paper_doi 10.1107/S0108768107061770
_journal_volume 64
_journal_year 2008
_chemical_formula_moiety 'C22 H22 N1 O3 P1'
_chemical_formula_sum 'C22 H22 N O3 P'
_chemical_formula_weight 379.40
_chemical_name_systematic
;
(2R,3S,5S)-3,5-diphenyl-2-(4-methoxyphenyl)-
[1,4,2]-oxazaphosphorinane2-oxide
;
_space_group_IT_number 4
_symmetry_cell_setting monoclinic
_symmetry_space_group_name_Hall 'P 2yb'
_symmetry_space_group_name_H-M 'P 1 21 1'
_atom_sites_solution_hydrogens geom
_atom_sites_solution_primary direct
_audit_creation_method CRYSTALS_ver_12.84
_cell_angle_alpha 90
_cell_angle_beta 109.717(5)
_cell_angle_gamma 90
_cell_formula_units_Z 2
_cell_length_a 10.0104(3)
_cell_length_b 8.10560(10)
_cell_length_c 12.5372(3)
_cell_measurement_reflns_used 5384
_cell_measurement_temperature 175
_cell_measurement_theta_max 32.1481
_cell_measurement_theta_min 3.0417
_cell_volume 957.63(5)
_computing_cell_refinement
;
CrysAlis RED, Oxford Diffraction Ltd.,
Version 1.171.27p5 beta (release 01-04-2005 CrysAlis171 .NET)
(compiled Apr  1 2005,17:53:34)
;
_computing_data_collection
;
CrysAlis CCD, Oxford Diffraction Ltd.,
Version 1.171.27p5 beta (release 01-04-2005 CrysAlis171 .NET)
(compiled Apr  1 2005,17:53:34)
;
_computing_data_reduction
;
CrysAlis RED, Oxford Diffraction Ltd.,
Version 1.171.27p5 beta (release 01-04-2005 CrysAlis171 .NET)
(compiled Apr  1 2005,17:53:34)
;
_computing_molecular_graphics 'CAMERON (Watkin et al., 1996)'
_computing_publication_material 'CRYSTALS (Betteridge et al., 2003)'
_computing_structure_refinement 'CRYSTALS (Betteridge et al., 2003)'
_computing_structure_solution 'SIR2002 (Burla et al., 2003)'
_diffrn_ambient_temperature 175
_diffrn_measured_fraction_theta_full 0.995
_diffrn_measured_fraction_theta_max 0.925
_diffrn_measurement_device_type 'Oxford Diffraction XCALIBUR'
_diffrn_measurement_method \w
_diffrn_radiation_monochromator graphite
_diffrn_radiation_source 'Enhance (Mo) X-ray Source'
_diffrn_radiation_type 'Mo K\a'
_diffrn_radiation_wavelength 0.71073
_diffrn_reflns_av_R_equivalents 0.028
_diffrn_reflns_av_sigmaI/netI 0.0893
_diffrn_reflns_limit_h_max 14
_diffrn_reflns_limit_h_min -14
_diffrn_reflns_limit_k_max 12
_diffrn_reflns_limit_k_min -11
_diffrn_reflns_limit_l_max 18
_diffrn_reflns_limit_l_min -18
_diffrn_reflns_number 12688
_diffrn_reflns_theta_full 29.318
_diffrn_reflns_theta_max 32.217
_diffrn_reflns_theta_min 3.315
_diffrn_standards_decay_% 0
_diffrn_standards_interval_count '25 frames'
_diffrn_standards_number '4 frames'
_exptl_absorpt_coefficient_mu 0.166
_exptl_absorpt_correction_T_max 0.9674
_exptl_absorpt_correction_T_min 0.9515
_exptl_absorpt_correction_type multi-scan
_exptl_absorpt_process_details
;
CrysAlis RED, Oxford Diffraction Ltd.,
Version 1.171.27p5 beta (release 01-04-2005 CrysAlis171 .NET)
Empirical absorption correction using spherical harmonics,
 implemented in SCALE3 ABSPACK scaling algorithm.
;
_exptl_crystal_colour 'translucent pale white'
_exptl_crystal_density_diffrn 1.316
_exptl_crystal_description prism
_exptl_crystal_F_000 400
_exptl_crystal_size_max 0.32
_exptl_crystal_size_mid 0.30
_exptl_crystal_size_min 0.20
_refine_diff_density_max 0.23
_refine_diff_density_min -0.31
_refine_ls_abs_structure_details 'Flack (1983), 2104 Friedel-pairs'
_refine_ls_abs_structure_Flack 0.18(12)
_refine_ls_extinction_method None
_refine_ls_goodness_of_fit_ref 1.1090
_refine_ls_hydrogen_treatment constr
_refine_ls_matrix_type full
_refine_ls_number_parameters 245
_refine_ls_number_reflns 3438
_refine_ls_number_restraints 1
_refine_ls_R_factor_all 0.0765
_refine_ls_R_factor_gt 0.0484
_refine_ls_shift/su_max 0.000432
_refine_ls_structure_factor_coef F
_refine_ls_weighting_details
;
 Method, part 1, Chebychev polynomial, (Watkin, 1994, Prince, 1982)
 [weight] = 1.0/[A~0~*T~0~(x)+A~1~*T~1~(x) ... +A~n-1~]*T~n-1~(x)]
 where A~i~ are the Chebychev coefficients listed below and x= Fcalc/Fmax
 Method = Robust Weighting (Prince, 1982)
 W = [weight] * [1-(deltaF/6*sigmaF)^2^]^2^
 A~i~ are:
 18.4 -27.6 15.3 -5.81
;
_refine_ls_weighting_scheme calc
_refine_ls_wR_factor_all 0.0510
_refine_ls_wR_factor_gt 0.0456
_refine_ls_wR_factor_ref 0.0456
_reflns_number_gt 3438
_reflns_number_total 5435
_reflns_threshold_expression I>2.0\s(I)
_cod_data_source_file gp5020.cif
_cod_data_source_block VII
_cod_depositor_comments
;
The following automatic conversions were performed:
'_symmetry_cell_setting' value 'Monoclinic' changed to 'monoclinic'
according to '/home/saulius/struct/CIF-dictionaries/cif_core.dic'
dictionary named 'cif_core.dic' version 2.4.1 from 2010-06-29.

Automatic conversion script
Id: cif_fix_enum 1527 2010-12-29 10:47:43Z saulius 

The following automatic conversions were performed:

'_symmetry_cell_setting' value 'Monoclinic' changed to 'monoclinic'
according to /home/saulius/struct/CIF-dictionaries/cif_core.dic
dictionary named 'cif_core.dic' version 2.4.1 from 2010-06-29.

Automatic conversion script
Id: cif_fix_values 1715 2011-07-08 13:25:40Z adriana 
;
_cod_original_sg_symbol_H-M 'P 1 21 1 '
_cod_original_formula_sum 'C22 H22 N1 O3 P1'
_cod_database_code 2104078

loop_
_symmetry_equiv_pos_as_xyz
x,y,z
-x,y+1/2,-z

loop_
_atom_site_type_symbol
_atom_site_label
_atom_site_fract_x
_atom_site_fract_y
_atom_site_fract_z
_atom_site_U_iso_or_equiv
_atom_site_adp_type
_atom_site_occupancy
O O1 0.0586(2) 0.3623(3) 0.70204(17) 0.0324 Uani 1.0000
P P2 0.17060(7) 0.29948(12) 0.64536(6) 0.0264 Uani 1.0000
C C3 0.0934(3) 0.1060(4) 0.5795(2) 0.0249 Uani 1.0000
N N4 0.0470(2) 0.0104(3) 0.66095(18) 0.0252 Uani 1.0000
C C5 -0.0662(3) 0.0962(4) 0.6903(2) 0.0277 Uani 1.0000
C C6 -0.0044(3) 0.2494(4) 0.7600(3) 0.0344 Uani 1.0000
O O7 0.1877(2) 0.4236(3) 0.56487(17) 0.0359 Uani 1.0000
C C8 0.3354(3) 0.2597(3) 0.7574(2) 0.0232 Uani 1.0000
C C9 0.4500(3) 0.3598(4) 0.7613(2) 0.0275 Uani 1.0000
C C10 0.5794(3) 0.3441(4) 0.8479(2) 0.0306 Uani 1.0000
C C11 0.5949(3) 0.2265(4) 0.9319(2) 0.0292 Uani 1.0000
C C12 0.4836(3) 0.1235(4) 0.9289(2) 0.0286 Uani 1.0000
C C13 0.3545(3) 0.1402(3) 0.8415(2) 0.0282 Uani 1.0000
O O14 0.7256(2) 0.2236(3) 1.01393(18) 0.0428 Uani 1.0000
C C15 0.7473(4) 0.1052(5) 1.1036(3) 0.0508 Uani 1.0000
C C16 -0.1243(3) -0.0169(4) 0.7597(2) 0.0299 Uani 1.0000
C C17 -0.2701(3) -0.0354(4) 0.7342(3) 0.0381 Uani 1.0000
C C18 -0.3220(4) -0.1385(5) 0.8005(3) 0.0487 Uani 1.0000
C C19 -0.2307(4) -0.2228(5) 0.8906(3) 0.0516 Uani 1.0000
C C20 -0.0846(4) -0.2057(6) 0.9169(3) 0.0466 Uani 1.0000
C C21 -0.0332(3) -0.1028(4) 0.8517(3) 0.0370 Uani 1.0000
C C22 0.1987(3) 0.0132(4) 0.5395(2) 0.0250 Uani 1.0000
C C23 0.2648(3) -0.1298(4) 0.5915(2) 0.0312 Uani 1.0000
C C24 0.3631(3) -0.2097(5) 0.5538(3) 0.0385 Uani 1.0000
C C25 0.3984(3) -0.1446(4) 0.4645(3) 0.0369 Uani 1.0000
C C26 0.3319(3) -0.0031(4) 0.4109(3) 0.0356 Uani 1.0000
C C27 0.2325(3) 0.0744(4) 0.4476(2) 0.0316 Uani 1.0000
H H28 -0.0828 0.3070 0.7754 0.0439 Uiso 1.0000
H H29 0.0675 0.2139 0.8315 0.0439 Uiso 1.0000
H H30 -0.1435 0.1271 0.6199 0.0330 Uiso 1.0000
H H31 0.0165 -0.0880 0.6225 0.0500 Uiso 1.0000
H H32 0.0103 0.1377 0.5140 0.0327 Uiso 1.0000
H H33 0.2783 0.0690 0.8386 0.0344 Uiso 1.0000
H H34 0.4948 0.0418 0.9851 0.0348 Uiso 1.0000
H H35 0.6549 0.4141 0.8493 0.0364 Uiso 1.0000
H H36 0.4385 0.4410 0.7048 0.0340 Uiso 1.0000
H H37 0.6820 0.1291 1.1433 0.0564 Uiso 1.0000
H H38 0.8438 0.1168 1.1543 0.0564 Uiso 1.0000
H H39 0.7338 -0.0069 1.0728 0.0564 Uiso 1.0000
H H40 -0.3320 0.0211 0.6727 0.0459 Uiso 1.0000
H H41 -0.4205 -0.1479 0.7832 0.0656 Uiso 1.0000
H H42 -0.2664 -0.2917 0.9347 0.0614 Uiso 1.0000
H H43 -0.0210 -0.2639 0.9787 0.0601 Uiso 1.0000
H H44 0.0646 -0.0899 0.8696 0.0441 Uiso 1.0000
H H45 0.2443 -0.1731 0.6534 0.0366 Uiso 1.0000
H H46 0.4039 -0.3074 0.5883 0.0486 Uiso 1.0000
H H47 0.4680 -0.1983 0.4413 0.0471 Uiso 1.0000
H H48 0.3538 0.0409 0.3489 0.0466 Uiso 1.0000
H H49 0.1866 0.1707 0.4106 0.0395 Uiso 1.0000

loop_
_atom_site_aniso_label
_atom_site_aniso_U_11
_atom_site_aniso_U_22
_atom_site_aniso_U_33
_atom_site_aniso_U_12
_atom_site_aniso_U_13
_atom_site_aniso_U_23
O1 0.0302(10) 0.0273(10) 0.0379(11) 0.0056(9) 0.0094(9) -0.0018(9)
P2 0.0260(3) 0.0255(3) 0.0239(3) 0.0013(4) 0.0031(2) 0.0023(3)
C3 0.0255(13) 0.0306(15) 0.0185(11) -0.0032(11) 0.0073(10) -0.0003(10)
N4 0.0274(12) 0.0297(12) 0.0217(11) -0.0031(10) 0.0122(9) -0.0037(9)
C5 0.0211(13) 0.0363(16) 0.0234(13) 0.0019(12) 0.0046(10) -0.0010(12)
C6 0.0340(15) 0.0398(18) 0.0292(14) 0.0029(13) 0.0104(12) -0.0019(12)
O7 0.0367(12) 0.0344(11) 0.0317(11) 0.0001(10) 0.0052(9) 0.0100(9)
C8 0.0245(12) 0.0247(15) 0.0184(11) 0.0004(10) 0.0048(9) -0.0027(9)
C9 0.0294(13) 0.0276(13) 0.0258(13) -0.0014(12) 0.0097(11) 0.0053(11)
C10 0.0248(13) 0.0321(16) 0.0343(14) -0.0052(11) 0.0093(11) 0.0066(11)
C11 0.0263(14) 0.0318(15) 0.0245(13) 0.0003(12) 0.0022(10) -0.0013(11)
C12 0.0300(14) 0.0282(15) 0.0263(13) -0.0028(12) 0.0077(11) 0.0068(11)
C13 0.0293(15) 0.0251(14) 0.0273(14) -0.0062(12) 0.0058(11) 0.0023(11)
O14 0.0319(12) 0.0490(14) 0.0374(12) -0.0085(11) -0.0016(9) 0.0168(11)
C15 0.049(2) 0.053(2) 0.0354(17) -0.0080(18) -0.0063(15) 0.0194(16)
C16 0.0238(13) 0.0403(17) 0.0277(14) -0.0009(12) 0.0114(11) -0.0071(12)
C17 0.0246(14) 0.049(2) 0.0413(17) -0.0015(14) 0.0119(12) -0.0060(15)
C18 0.0351(17) 0.067(2) 0.051(2) -0.0172(17) 0.0226(15) -0.0189(18)
C19 0.058(2) 0.062(3) 0.0475(18) -0.017(2) 0.0346(17) -0.0074(18)
C20 0.0529(19) 0.057(2) 0.0348(15) 0.001(2) 0.0210(14) 0.0038(19)
C21 0.0274(15) 0.055(2) 0.0309(15) -0.0008(14) 0.0123(12) 0.0044(14)
C22 0.0262(13) 0.0278(13) 0.0207(12) -0.0046(12) 0.0077(10) -0.0039(10)
C23 0.0319(14) 0.0341(15) 0.0300(14) 0.0013(13) 0.0137(11) 0.0068(12)
C24 0.0398(15) 0.0362(16) 0.0426(16) 0.0095(17) 0.0180(13) 0.0048(17)
C25 0.0365(16) 0.0368(16) 0.0431(17) -0.0012(14) 0.0209(14) -0.0065(14)
C26 0.0403(17) 0.0374(17) 0.0354(16) -0.0070(14) 0.0213(13) -0.0020(13)
C27 0.0376(16) 0.0303(15) 0.0289(14) -0.0028(13) 0.0140(12) 0.0017(12)

loop_
_atom_type_symbol
_atom_type_scat_dispersion_real
_atom_type_scat_dispersion_imag
_atom_type_scat_source
C 0.0033 0.0016 'International Tables Vol C 4.2.6.8 and 6.1.1.4'
H 0.0000 0.0000 'International Tables Vol C 4.2.6.8 and 6.1.1.4'
N 0.0061 0.0033 'International Tables Vol C 4.2.6.8 and 6.1.1.4'
O 0.0106 0.0060 'International Tables Vol C 4.2.6.8 and 6.1.1.4'
P 0.1023 0.0942 'International Tables Vol C 4.2.6.8 and 6.1.1.4'

loop_
_geom_angle_atom_site_label_1
_geom_angle_atom_site_label_2
_geom_angle_atom_site_label_3
_geom_angle
_geom_angle_publ_flag
P2 O1 C6 120.91(19) yes
O1 P2 C3 102.82(12) yes
O1 P2 O7 110.31(13) yes
C3 P2 O7 114.03(13) yes
O1 P2 C8 107.80(12) yes
C3 P2 C8 109.70(12) yes
O7 P2 C8 111.67(13) yes
P2 C3 N4 108.90(17) yes
P2 C3 C22 110.02(18) yes
N4 C3 C22 112.7(2) yes
P2 C3 H32 105.3 no
N4 C3 H32 109.8 no
C22 C3 H32 109.9 no
C3 N4 C5 111.8(2) yes
C3 N4 H31 102.5 no
C5 N4 H31 112.8 no
N4 C5 C6 109.2(2) yes
N4 C5 C16 109.6(2) yes
C6 C5 C16 109.0(2) yes
N4 C5 H30 109.3 no
C6 C5 H30 110.4 no
C16 C5 H30 109.3 no
C5 C6 O1 113.0(2) yes
C5 C6 H28 107.6 no
O1 C6 H28 108.1 no
C5 C6 H29 108.3 no
O1 C6 H29 109.6 no
H28 C6 H29 110.2 no
P2 C8 C9 116.75(19) yes
P2 C8 C13 124.7(2) yes
C9 C8 C13 118.5(2) yes
C8 C9 C10 120.9(2) yes
C8 C9 H36 119.3 no
C10 C9 H36 119.7 no
C9 C10 C11 119.5(3) yes
C9 C10 H35 119.5 no
C11 C10 H35 121.0 no
C10 C11 C12 120.7(2) yes
C10 C11 O14 114.6(3) yes
C12 C11 O14 124.7(3) yes
C11 C12 C13 119.3(3) yes
C11 C12 H34 120.7 no
C13 C12 H34 120.0 no
C8 C13 C12 121.1(3) yes
C8 C13 H33 119.3 no
C12 C13 H33 119.6 no
C11 O14 C15 117.0(3) yes
O14 C15 H37 108.6 no
O14 C15 H38 107.7 no
H37 C15 H38 110.0 no
O14 C15 H39 110.3 no
H37 C15 H39 111.2 no
H38 C15 H39 108.9 no
C5 C16 C17 120.7(3) yes
C5 C16 C21 120.6(3) yes
C17 C16 C21 118.7(3) yes
C16 C17 C18 120.0(3) yes
C16 C17 H40 119.4 no
C18 C17 H40 120.7 no
C17 C18 C19 120.7(3) yes
C17 C18 H41 119.0 no
C19 C18 H41 120.3 no
C18 C19 C20 120.0(3) yes
C18 C19 H42 120.2 no
C20 C19 H42 119.9 no
C19 C20 C21 119.4(3) yes
C19 C20 H43 120.5 no
C21 C20 H43 120.2 no
C16 C21 C20 121.4(3) yes
C16 C21 H44 119.0 no
C20 C21 H44 119.6 no
C3 C22 C23 122.4(2) yes
C3 C22 C27 119.1(3) yes
C23 C22 C27 118.4(3) yes
C22 C23 C24 120.8(3) yes
C22 C23 H45 120.1 no
C24 C23 H45 119.1 no
C23 C24 C25 120.0(3) yes
C23 C24 H46 119.4 no
C25 C24 H46 120.6 no
C24 C25 C26 119.8(3) yes
C24 C25 H47 119.2 no
C26 C25 H47 121.1 no
C25 C26 C27 119.9(3) yes
C25 C26 H48 120.4 no
C27 C26 H48 119.7 no
C22 C27 C26 121.1(3) yes
C22 C27 H49 119.1 no
C26 C27 H49 119.9 no

loop_
_geom_bond_atom_site_label_1
_geom_bond_atom_site_label_2
_geom_bond_distance
_geom_bond_publ_flag
O1 P2 1.600(2) yes
O1 C6 1.440(4) yes
P2 C3 1.818(3) yes
P2 O7 1.475(2) yes
P2 C8 1.799(3) yes
C3 N4 1.476(3) yes
C3 C22 1.512(4) yes
C3 H32 0.986 no
N4 C5 1.478(4) yes
N4 H31 0.928 no
C5 C6 1.524(4) yes
C5 C16 1.509(4) yes
C5 H30 0.990 no
C6 H28 0.987 no
C6 H29 0.984 no
C8 C9 1.393(4) yes
C8 C13 1.397(4) yes
C9 C10 1.387(4) yes
C9 H36 0.945 no
C10 C11 1.390(4) yes
C10 H35 0.941 no
C11 C12 1.382(4) yes
C11 O14 1.365(3) yes
C12 C13 1.390(4) yes
C12 H34 0.946 no
C13 H33 0.948 no
O14 C15 1.438(4) yes
C15 H37 0.965 no
C15 H38 0.965 no
C15 H39 0.978 no
C16 C17 1.393(4) yes
C16 C21 1.392(4) yes
C17 C18 1.396(5) yes
C17 H40 0.931 no
C18 C19 1.372(6) yes
C18 H41 0.938 no
C19 C20 1.394(5) yes
C19 H42 0.937 no
C20 C21 1.383(5) yes
C20 H43 0.947 no
C21 H44 0.933 no
C22 C23 1.384(4) yes
C22 C27 1.397(4) yes
C23 C24 1.388(4) yes
C23 H45 0.935 no
C24 C25 1.387(4) yes
C24 H46 0.929 no
C25 C26 1.382(5) yes
C25 H47 0.947 no
C26 C27 1.381(4) yes
C26 H48 0.945 no
C27 H49 0.944 no

loop_
_geom_hbond_atom_site_label_D
_geom_hbond_atom_site_label_H
_geom_hbond_atom_site_label_A
_geom_hbond_site_symmetry_A
_geom_hbond_distance_DH
_geom_hbond_distance_HA
_geom_hbond_distance_DA
_geom_hbond_angle_DHA
_geom_hbond_publ_flag
N4 H31 O7 2_546 0.9300 2.5400 3.089(3) 118.00 yes
C3 H32 O7 2_546 0.9900 2.5700 3.153(4) 118.00 yes
C21 H44 O14 2_647 0.9300 2.6000 3.286(4) 131.00 yes

loop_
_cod_related_entry_id
_cod_related_entry_database
_cod_related_entry_code
1 ChemSpider 21195062
